data_4108864
loop_
_publ_author_name
'Paul Hamon'
'Frederic Justaud'
'Olivier Cador'
'Philippe Hapiot'
'St\'ephane Rigaut'
'Lo\"ic Toupet'
'Lahc\`ene Ouahab'
'Harald Stueger'
'Jean-Ren\'e Hamon'
'Claude Lapinte'

_publ_section_title
;
 Redox-Active Organometallics: Magnetic and Electronic Couplings through
 Carbon-Silicon Hybrid Molecular Connectors
;
_journal_name_full 'Journal of the American Chemical Society'
_journal_page_first 17372
_journal_page_last 17383
_journal_paper_doi 10.1021/ja804608z
_journal_volume 130
_journal_year 2008
_chemical_compound_source 'synthesis as described'
_chemical_formula_moiety 'C84 H102 Fe2 P4 Si4, 2/3(C7 H8)'
_chemical_formula_sum 'C88.66667 H107.33333 Fe2 P4 Si4'
_chemical_formula_weight 1521.02
_chemical_name_systematic
;
 ?
;
_space_group_IT_number 88
_symmetry_cell_setting tetragonal
_symmetry_Int_Tables_number 88
_symmetry_space_group_name_Hall '-I 4ad'
_symmetry_space_group_name_H-M 'I 41/a :2'
_atom_sites_solution_hydrogens geom
_atom_sites_solution_primary direct
_atom_sites_solution_secondary difmap
_audit_conform_dict_location ftp://ftp.iucr.org/pub/cif_core.dic
_audit_conform_dict_name cif_core.dic
_audit_conform_dict_version 2.3
_audit_creation_date 2008-09-28T18:36:32-00:00
_audit_creation_method 'WinGX routine CIF_UPDATE'
_cell_angle_alpha 90
_cell_angle_beta 90
_cell_angle_gamma 90
_cell_formula_units_Z 24
_cell_length_a 44.817(3)
_cell_length_b 44.817(3)
_cell_length_c 25.2047(16)
_cell_measurement_reflns_used 6067
_cell_measurement_temperature 100(2)
_cell_measurement_theta_max 27.5
_cell_measurement_theta_min 2.41
_cell_measurement_wavelength 0.71073
_cell_volume 50625(6)
_computing_cell_refinement 'Bruker SMART, 2006'
_computing_data_collection 'Bruker SMART, 2006'
_computing_data_reduction 'Bruker SMART, 2006'
_computing_molecular_graphics 'Ortep-3 for Windows (Farrugia, 1997)'
_computing_publication_material 'WinGX publication routines (Farrugia, 1999)'
_computing_structure_refinement 'SHELXL-97 (Sheldrick, 1997)'
_computing_structure_solution 'SHELXS-86 (Sheldrick, 1986)'
_diffrn_ambient_temperature 100(2)
_diffrn_detector 'CCD plate'
_diffrn_measured_fraction_theta_full 0.998
_diffrn_measured_fraction_theta_max 0.998
_diffrn_measurement_device_type 'APEXII, Bruker-AXS'
_diffrn_measurement_method 'CCD rotation images, thin slices'
_diffrn_radiation_monochromator graphite
_diffrn_radiation_probe x-ray
_diffrn_radiation_type MoK\a
_diffrn_radiation_wavelength 0.71073
_diffrn_reflns_av_R_equivalents 0.0905
_diffrn_reflns_av_unetI/netI 0.0874
_diffrn_reflns_limit_h_max 53
_diffrn_reflns_limit_h_min -53
_diffrn_reflns_limit_k_max 53
_diffrn_reflns_limit_k_min -35
_diffrn_reflns_limit_l_max 30
_diffrn_reflns_limit_l_min -19
_diffrn_reflns_number 89442
_diffrn_reflns_theta_full 25.33
_diffrn_reflns_theta_max 25.33
_diffrn_reflns_theta_min 2.93
_exptl_absorpt_coefficient_mu 0.519
_exptl_absorpt_correction_T_max 0.887
_exptl_absorpt_correction_T_min 0.733
_exptl_absorpt_correction_type multi-scan
_exptl_absorpt_process_details
;
  [Sheldrick, G.M. (2002). SADABS Bruker AXS Inc., Madison, Wisconsin, USA]
;
_exptl_crystal_colour Red
_exptl_crystal_density_diffrn 1.197
_exptl_crystal_description parallelipipedic
_exptl_crystal_F_000 19376
_exptl_crystal_size_max 0.5
_exptl_crystal_size_mid 0.3
_exptl_crystal_size_min 0.23
_platon_squeeze_details
;
;
_refine_diff_density_max 0.598
_refine_diff_density_min -0.379
_refine_diff_density_rms 0.077
_refine_ls_extinction_coef none
_refine_ls_extinction_method none
_refine_ls_goodness_of_fit_ref 1.063
_refine_ls_hydrogen_treatment constr
_refine_ls_matrix_type full
_refine_ls_number_parameters 1353
_refine_ls_number_reflns 23083
_refine_ls_number_restraints 0
_refine_ls_restrained_S_all 1.063
_refine_ls_R_factor_all 0.089
_refine_ls_R_factor_gt 0.0632
_refine_ls_shift/su_max 0.009
_refine_ls_shift/su_mean 0
_refine_ls_structure_factor_coef Fsqd
_refine_ls_weighting_details 'calc w=1/[\s^2^(Fo^2^)+(0.0398P)^2^+141.2477P] where P=(Fo^2^+2Fc^2^)/3'
_refine_ls_weighting_scheme calc
_refine_ls_wR_factor_gt 0.1305
_refine_ls_wR_factor_ref 0.1422
_reflns_number_gt 17464
_reflns_number_total 23083
_reflns_threshold_expression >2sigma(I)
_cod_data_source_file ja804608z_si_003.cif
_cod_data_source_block filtered
_cod_depositor_comments
;

2021-04-11
Z value and formula fixed to values more according to usual
chemical conventions.                 miguel
;
_cod_original_formula_sum 'C266 H322 Fe6 P12 Si12'
_cod_original_formula_weight 4563.06
_cod_original_formula_moiety '3(C84 H102 Fe2 P4 Si4), 2(C7 H8)'
_cod_original_formula_units_Z 8
_cod_original_sg_symbol_H-M 'I 41/a'
_cod_database_code 4108864

loop_
_symmetry_equiv_pos_as_xyz
'x, y, z'
'-x+1/2, -y, z+1/2'
'-y+3/4, x+1/4, z+1/4'
'y+3/4, -x+3/4, z+3/4'
'x+1/2, y+1/2, z+1/2'
'-x+1, -y+1/2, z+1'
'-y+5/4, x+3/4, z+3/4'
'y+5/4, -x+5/4, z+5/4'
'-x, -y, -z'
'x-1/2, y, -z-1/2'
'y-3/4, -x-1/4, -z-1/4'
'-y-3/4, x-3/4, -z-3/4'
'-x+1/2, -y+1/2, -z+1/2'
'x, y+1/2, -z'
'y-1/4, -x+1/4, -z+1/4'
'-y-1/4, x-1/4, -z-1/4'

loop_
_atom_site_label
_atom_site_type_symbol
_atom_site_fract_x
_atom_site_fract_y
_atom_site_fract_z
_atom_site_U_iso_or_equiv
_atom_site_adp_type
_atom_site_occupancy
_atom_site_symmetry_multiplicity
_atom_site_calc_flag
_atom_site_refinement_flags
Fe1 Fe 0.362131(11) 0.361592(11) -0.111271(19) 0.01101(12) Uani 1 1 d .
Fe2 Fe 0.132607(11) 0.135662(11) -0.053887(19) 0.01075(12) Uani 1 1 d .
P1 P 0.34362(2) 0.39442(2) -0.05686(4) 0.0130(2) Uani 1 1 d .
P2 P 0.38707(2) 0.34609(2) -0.04282(4) 0.0137(2) Uani 1 1 d .
P3 P 0.10416(2) 0.15102(2) -0.11857(4) 0.0134(2) Uani 1 1 d .
P4 P 0.15131(2) 0.10674(2) -0.11413(4) 0.0125(2) Uani 1 1 d .
Si1 Si 0.28035(3) 0.29664(2) -0.04952(4) 0.0208(3) Uani 1 1 d .
Si2 Si 0.27709(2) 0.25415(2) -0.10226(4) 0.0159(2) Uani 1 1 d .
Si3 Si 0.24475(2) 0.21759(2) -0.06679(4) 0.0144(2) Uani 1 1 d .
Si4 Si 0.20195(2) 0.21234(2) -0.11933(4) 0.0166(2) Uani 1 1 d .
C1 C 0.35869(8) 0.33894(8) -0.18483(14) 0.0147(8) Uani 1 1 d .
C2 C 0.38903(8) 0.34526(8) -0.17456(13) 0.0131(8) Uani 1 1 d .
C3 C 0.39242(8) 0.37700(8) -0.17031(13) 0.0126(8) Uani 1 1 d .
C4 C 0.36372(8) 0.39006(8) -0.17795(13) 0.0154(8) Uani 1 1 d .
C5 C 0.34250(8) 0.36672(8) -0.18595(13) 0.0139(8) Uani 1 1 d .
C6 C 0.34606(9) 0.30880(8) -0.19680(14) 0.0188(9) Uani 1 1 d .
H6A H 0.346 0.3056 -0.2353 0.028 Uiso 1 1 calc R
H6B H 0.3256 0.3076 -0.1833 0.028 Uiso 1 1 calc R
H6C H 0.3583 0.2935 -0.1797 0.028 Uiso 1 1 calc R
C7 C 0.41424(8) 0.32319(9) -0.17710(15) 0.0197(9) Uani 1 1 d .
H7A H 0.4087 0.3051 -0.1576 0.03 Uiso 1 1 calc R
H7B H 0.4321 0.332 -0.1612 0.03 Uiso 1 1 calc R
H7C H 0.4183 0.3181 -0.2142 0.03 Uiso 1 1 calc R
C8 C 0.42182(9) 0.39293(9) -0.16831(15) 0.0211(9) Uani 1 1 d .
H8A H 0.4184 0.4145 -0.169 0.032 Uiso 1 1 calc R
H8B H 0.4339 0.3871 -0.199 0.032 Uiso 1 1 calc R
H8C H 0.4323 0.3875 -0.1356 0.032 Uiso 1 1 calc R
C9 C 0.35753(9) 0.42269(8) -0.18413(15) 0.0217(9) Uani 1 1 d .
H9A H 0.3632 0.4291 -0.2199 0.032 Uiso 1 1 calc R
H9B H 0.3691 0.4339 -0.1579 0.032 Uiso 1 1 calc R
H9C H 0.3362 0.4264 -0.1786 0.032 Uiso 1 1 calc R
C10 C 0.30964(8) 0.36969(9) -0.19665(15) 0.0219(9) Uani 1 1 d .
H10A H 0.303 0.3898 -0.1872 0.033 Uiso 1 1 calc R
H10B H 0.2987 0.355 -0.1753 0.033 Uiso 1 1 calc R
H10C H 0.3058 0.3661 -0.2344 0.033 Uiso 1 1 calc R
C11 C 0.33928(9) 0.37627(8) 0.00836(14) 0.0187(9) Uani 1 1 d .
H11A H 0.3406 0.3915 0.0367 0.022 Uiso 1 1 calc R
H11B H 0.3194 0.3667 0.0105 0.022 Uiso 1 1 calc R
C12 C 0.36355(9) 0.35269(9) 0.01682(14) 0.0234(9) Uani 1 1 d .
H12A H 0.354 0.3337 0.0272 0.028 Uiso 1 1 calc R
H12B H 0.3765 0.3591 0.0465 0.028 Uiso 1 1 calc R
C13 C 0.36383(9) 0.42876(8) -0.03703(14) 0.0171(8) Uani 1 1 d .
C14 C 0.39172(9) 0.43506(9) -0.05785(15) 0.0198(9) Uani 1 1 d .
H14 H 0.3997 0.4227 -0.0849 0.024 Uiso 1 1 calc R
C15 C 0.40821(9) 0.45938(9) -0.03960(15) 0.0248(10) Uani 1 1 d .
H15 H 0.4273 0.4635 -0.0543 0.03 Uiso 1 1 calc R
C16 C 0.39689(10) 0.47748(9) -0.00018(16) 0.0279(10) Uani 1 1 d .
H16 H 0.4082 0.4939 0.0124 0.034 Uiso 1 1 calc R
C17 C 0.36888(10) 0.47161(9) 0.02105(16) 0.0284(10) Uani 1 1 d .
H17 H 0.361 0.4841 0.0481 0.034 Uiso 1 1 calc R
C18 C 0.35239(10) 0.44740(9) 0.00253(15) 0.0242(10) Uani 1 1 d .
H18 H 0.3332 0.4435 0.0169 0.029 Uiso 1 1 calc R
C19 C 0.30628(8) 0.40950(8) -0.07121(14) 0.0146(8) Uani 1 1 d .
C20 C 0.30254(8) 0.43852(9) -0.08943(14) 0.0187(9) Uani 1 1 d .
H20 H 0.3193 0.4515 -0.0909 0.022 Uiso 1 1 calc R
C21 C 0.27475(9) 0.44880(9) -0.10548(15) 0.0223(9) Uani 1 1 d .
H21 H 0.2727 0.4686 -0.1186 0.027 Uiso 1 1 calc R
C22 C 0.25013(9) 0.43036(9) -0.10249(16) 0.0248(10) Uani 1 1 d .
H43 H 0.231 0.4375 -0.113 0.03 Uiso 1 1 calc R
C23 C 0.25349(9) 0.40152(9) -0.08413(15) 0.0231(9) Uani 1 1 d .
H23 H 0.2366 0.3887 -0.082 0.028 Uiso 1 1 calc R
C24 C 0.28122(8) 0.39112(9) -0.06879(15) 0.0199(9) Uani 1 1 d .
H24 H 0.2832 0.3712 -0.0564 0.024 Uiso 1 1 calc R
C25 C 0.42301(9) 0.36327(9) -0.02636(15) 0.0237(10) Uani 1 1 d .
C26 C 0.42507(10) 0.38757(9) 0.00876(16) 0.0298(11) Uani 1 1 d .
H26 H 0.4076 0.3949 0.0256 0.036 Uiso 1 1 calc R
C27 C 0.45243(12) 0.40104(11) 0.01917(19) 0.0421(13) Uani 1 1 d .
H27 H 0.4537 0.4176 0.0426 0.05 Uiso 1 1 calc R
C28 C 0.47766(11) 0.39007(13) -0.00492(18) 0.0460(14) Uani 1 1 d .
H28 H 0.4964 0.3992 0.0024 0.055 Uiso 1 1 calc R
C29 C 0.47656(11) 0.36662(13) -0.03894(18) 0.0468(14) Uani 1 1 d .
H29 H 0.4943 0.3595 -0.0553 0.056 Uiso 1 1 calc R
C30 C 0.44907(10) 0.35291(12) -0.04988(17) 0.0363(12) Uani 1 1 d .
H30 H 0.4483 0.3364 -0.0736 0.044 Uiso 1 1 calc R
C31 C 0.39649(8) 0.30651(8) -0.03241(14) 0.0165(8) Uani 1 1 d .
C32 C 0.38372(9) 0.28440(9) -0.06377(15) 0.0207(9) Uani 1 1 d .
H32 H 0.3707 0.2898 -0.0918 0.025 Uiso 1 1 calc R
C33 C 0.38984(10) 0.25436(9) -0.05452(16) 0.0272(10) Uani 1 1 d .
H33 H 0.3813 0.2394 -0.0765 0.033 Uiso 1 1 calc R
C34 C 0.40846(11) 0.24645(10) -0.01318(18) 0.0391(12) Uani 1 1 d .
H34 H 0.4128 0.226 -0.0067 0.047 Uiso 1 1 calc R
C35 C 0.42071(11) 0.26805(10) 0.01858(18) 0.0412(13) Uani 1 1 d .
H35 H 0.4332 0.2625 0.0474 0.049 Uiso 1 1 calc R
C36 C 0.41512(10) 0.29785(9) 0.00902(16) 0.0301(11) Uani 1 1 d .
H36 H 0.4241 0.3126 0.0309 0.036 Uiso 1 1 calc R
C37 C 0.33113(8) 0.33633(8) -0.08655(14) 0.0137(8) Uani 1 1 d .
C38 C 0.31048(8) 0.32015(8) -0.07287(14) 0.0157(8) Uani 1 1 d .
C39 C 0.24312(10) 0.31650(10) -0.0553(2) 0.0488(15) Uani 1 1 d .
H39A H 0.2419 0.3322 -0.0283 0.073 Uiso 1 1 calc R
H39B H 0.2269 0.3021 -0.0501 0.073 Uiso 1 1 calc R
H39C H 0.2414 0.3255 -0.0907 0.073 Uiso 1 1 calc R
C40 C 0.28714(15) 0.28784(12) 0.02148(18) 0.065(2) Uani 1 1 d .
H40A H 0.3057 0.2765 0.0249 0.098 Uiso 1 1 calc R
H40B H 0.2705 0.276 0.0353 0.098 Uiso 1 1 calc R
H40C H 0.2888 0.3064 0.0417 0.098 Uiso 1 1 calc R
C41 C 0.26500(11) 0.26664(11) -0.17043(16) 0.0413(13) Uani 1 1 d .
H41A H 0.2451 0.2755 -0.1683 0.062 Uiso 1 1 calc R
H41B H 0.2645 0.2494 -0.1944 0.062 Uiso 1 1 calc R
H41C H 0.2791 0.2815 -0.184 0.062 Uiso 1 1 calc R
C42 C 0.31551(9) 0.23745(9) -0.10989(19) 0.0325(11) Uani 1 1 d .
H42A H 0.3227 0.2306 -0.0753 0.049 Uiso 1 1 calc R
H42B H 0.3292 0.2526 -0.124 0.049 Uiso 1 1 calc R
H42C H 0.3146 0.2205 -0.1344 0.049 Uiso 1 1 calc R
C43 C 0.26521(9) 0.18072(9) -0.06281(16) 0.0230(9) Uani 1 1 d .
H43A H 0.272 0.1749 -0.0983 0.035 Uiso 1 1 calc R
H43B H 0.2518 0.1654 -0.0488 0.035 Uiso 1 1 calc R
H43C H 0.2825 0.1828 -0.0392 0.035 Uiso 1 1 calc R
C44 C 0.23282(9) 0.22646(9) 0.00340(14) 0.0229(9) Uani 1 1 d .
H44A H 0.222 0.2454 0.0038 0.034 Uiso 1 1 calc R
H44B H 0.2505 0.228 0.0261 0.034 Uiso 1 1 calc R
H44C H 0.2198 0.2105 0.0166 0.034 Uiso 1 1 calc R
C45 C 0.18090(10) 0.24842(9) -0.11984(19) 0.0345(11) Uani 1 1 d .
H45A H 0.1938 0.2643 -0.1335 0.052 Uiso 1 1 calc R
H45B H 0.1746 0.2533 -0.0836 0.052 Uiso 1 1 calc R
H45C H 0.1633 0.2465 -0.1426 0.052 Uiso 1 1 calc R
C46 C 0.21328(10) 0.20199(11) -0.18855(16) 0.0373(12) Uani 1 1 d .
H46A H 0.2262 0.2176 -0.2031 0.056 Uiso 1 1 calc R
H46B H 0.1954 0.2 -0.2108 0.056 Uiso 1 1 calc R
H46C H 0.2241 0.183 -0.1879 0.056 Uiso 1 1 calc R
C47 C 0.17810(8) 0.18286(8) -0.09388(14) 0.0151(8) Uani 1 1 d .
C48 C 0.16045(8) 0.16382(8) -0.07935(13) 0.0121(8) Uani 1 1 d .
C49 C 0.12690(8) 0.15106(8) -0.17979(14) 0.0179(9) Uani 1 1 d .
H49A H 0.1137 0.1478 -0.2108 0.021 Uiso 1 1 calc R
H49B H 0.1366 0.1708 -0.184 0.021 Uiso 1 1 calc R
C50 C 0.15106(8) 0.12662(8) -0.17857(14) 0.0160(8) Uani 1 1 d .
H50A H 0.1709 0.1358 -0.1847 0.019 Uiso 1 1 calc R
H50B H 0.1473 0.1121 -0.2075 0.019 Uiso 1 1 calc R
C51 C 0.08947(9) 0.18944(9) -0.12031(15) 0.0202(9) Uani 1 1 d .
C52 C 0.06563(12) 0.19747(10) -0.1529(2) 0.0447(14) Uani 1 1 d .
H52 H 0.0558 0.1827 -0.1736 0.054 Uiso 1 1 calc R
C53 C 0.05623(13) 0.22693(11) -0.1552(2) 0.0596(18) Uani 1 1 d .
H53 H 0.0397 0.2321 -0.177 0.072 Uiso 1 1 calc R
C54 C 0.07034(11) 0.24859(10) -0.1266(2) 0.0463(14) Uani 1 1 d .
H54 H 0.0639 0.2687 -0.129 0.056 Uiso 1 1 calc R
C55 C 0.09409(10) 0.24101(9) -0.09422(18) 0.0328(11) Uani 1 1 d .
H55 H 0.1039 0.2559 -0.0739 0.039 Uiso 1 1 calc R
C56 C 0.10340(9) 0.21167(8) -0.09165(15) 0.0210(9) Uani 1 1 d .
H56 H 0.1198 0.2067 -0.0696 0.025 Uiso 1 1 calc R
C57 C 0.07048(8) 0.13017(8) -0.13703(14) 0.0164(8) Uani 1 1 d .
C58 C 0.06931(9) 0.11070(9) -0.18011(15) 0.0216(9) Uani 1 1 d .
H58 H 0.0862 0.1085 -0.2024 0.026 Uiso 1 1 calc R
C59 C 0.04354(10) 0.09460(10) -0.19048(17) 0.0312(11) Uani 1 1 d .
H59 H 0.043 0.0816 -0.2202 0.037 Uiso 1 1 calc R
C60 C 0.01880(10) 0.09715(11) -0.15847(18) 0.0379(12) Uani 1 1 d .
H60 H 0.0014 0.0858 -0.1657 0.045 Uiso 1 1 calc R
C61 C 0.01964(10) 0.11640(12) -0.11569(19) 0.0447(14) Uani 1 1 d .
H61 H 0.0026 0.1185 -0.0935 0.054 Uiso 1 1 calc R
C62 C 0.04524(9) 0.13256(10) -0.10511(17) 0.0307(11) Uani 1 1 d .
H62 H 0.0456 0.1456 -0.0754 0.037 Uiso 1 1 calc R
C63 C 0.19028(8) 0.09461(8) -0.10633(14) 0.0149(8) Uani 1 1 d .
C64 C 0.19663(8) 0.06646(8) -0.08541(15) 0.0184(9) Uani 1 1 d .
H64 H 0.1808 0.0528 -0.0792 0.022 Uiso 1 1 calc R
C65 C 0.22570(9) 0.05803(9) -0.07352(15) 0.0240(9) Uani 1 1 d .
H65 H 0.2296 0.0388 -0.0591 0.029 Uiso 1 1 calc R
C66 C 0.24874(9) 0.07761(9) -0.08275(16) 0.0254(10) Uani 1 1 d .
H66 H 0.2686 0.0721 -0.0741 0.03 Uiso 1 1 calc R
C67 C 0.24306(9) 0.10532(9) -0.10453(17) 0.0277(10) Uani 1 1 d .
H67 H 0.2591 0.1186 -0.1118 0.033 Uiso 1 1 calc R
C68 C 0.21404(9) 0.11388(9) -0.11587(16) 0.0218(9) Uani 1 1 d .
H68 H 0.2103 0.1331 -0.1303 0.026 Uiso 1 1 calc R
C69 C 0.13251(8) 0.07157(8) -0.13300(14) 0.0147(8) Uani 1 1 d .
C70 C 0.10530(8) 0.06414(8) -0.11051(14) 0.0167(8) Uani 1 1 d .
H70 H 0.0974 0.0762 -0.0828 0.02 Uiso 1 1 calc R
C71 C 0.08922(9) 0.03930(9) -0.12771(15) 0.0220(9) Uani 1 1 d .
H71 H 0.0708 0.0342 -0.1113 0.026 Uiso 1 1 calc R
C72 C 0.10028(9) 0.02201(9) -0.16890(16) 0.0247(10) Uani 1 1 d .
H72 H 0.0892 0.0054 -0.1815 0.03 Uiso 1 1 calc R
C73 C 0.12755(10) 0.02895(9) -0.19175(15) 0.0250(10) Uani 1 1 d .
H73 H 0.1352 0.017 -0.2197 0.03 Uiso 1 1 calc R
C74 C 0.14370(9) 0.05345(8) -0.17371(14) 0.0186(9) Uani 1 1 d .
H74 H 0.1625 0.0579 -0.1892 0.022 Uiso 1 1 calc R
C75 C 0.13740(8) 0.15673(8) 0.02049(13) 0.0139(8) Uani 1 1 d .
C76 C 0.10720(8) 0.14827(8) 0.01360(13) 0.0143(8) Uani 1 1 d .
C77 C 0.10596(8) 0.11651(8) 0.00819(13) 0.0157(8) Uani 1 1 d .
C78 C 0.13587(8) 0.10571(8) 0.01123(13) 0.0159(8) Uani 1 1 d .
C79 C 0.15547(8) 0.13040(8) 0.01798(13) 0.0143(8) Uani 1 1 d .
C80 C 0.14816(8) 0.18745(9) 0.03370(14) 0.0185(9) Uani 1 1 d .
H80A H 0.1331 0.2021 0.0228 0.028 Uiso 1 1 calc R
H80B H 0.1669 0.1914 0.0149 0.028 Uiso 1 1 calc R
H80C H 0.1515 0.189 0.072 0.028 Uiso 1 1 calc R
C81 C 0.08060(8) 0.16848(9) 0.01929(15) 0.0204(9) Uani 1 1 d .
H81A H 0.0733 0.1677 0.0559 0.031 Uiso 1 1 calc R
H81B H 0.0648 0.1619 -0.0049 0.031 Uiso 1 1 calc R
H81C H 0.0864 0.189 0.0105 0.031 Uiso 1 1 calc R
C82 C 0.07815(9) 0.09820(9) 0.01073(16) 0.0234(9) Uani 1 1 d .
H82A H 0.0832 0.077 0.0069 0.035 Uiso 1 1 calc R
H82B H 0.0647 0.1042 -0.018 0.035 Uiso 1 1 calc R
H82C H 0.0683 0.1014 0.045 0.035 Uiso 1 1 calc R
C83 C 0.14462(9) 0.07337(8) 0.01518(15) 0.0220(9) Uani 1 1 d .
H83A H 0.166 0.0713 0.0078 0.033 Uiso 1 1 calc R
H83B H 0.1332 0.0617 -0.0107 0.033 Uiso 1 1 calc R
H83C H 0.1404 0.066 0.051 0.033 Uiso 1 1 calc R
C84 C 0.18872(8) 0.12976(9) 0.02525(15) 0.0208(9) Uani 1 1 d .
H84A H 0.1935 0.1324 0.0629 0.031 Uiso 1 1 calc R
H84B H 0.1978 0.1459 0.0047 0.031 Uiso 1 1 calc R
H84C H 0.1966 0.1106 0.0129 0.031 Uiso 1 1 calc R
Fe11 Fe 0.111876(11) 0.381390(11) -0.030469(19) 0.00988(12) Uani 1 1 d .
P101 P 0.09480(2) 0.34693(2) 0.02166(4) 0.0122(2) Uani 1 1 d .
P102 P 0.13647(2) 0.39629(2) 0.03876(3) 0.0122(2) Uani 1 1 d .
Si11 Si 0.03231(2) 0.44619(2) 0.04047(4) 0.0147(2) Uani 1 1 d .
Si12 Si 0.01918(2) 0.48488(2) -0.01743(4) 0.0165(2) Uani 1 1 d .
C101 C 0.10765(8) 0.40598(8) -0.10191(13) 0.0145(8) Uani 1 1 d .
C102 C 0.13831(8) 0.39945(8) -0.09352(13) 0.0130(8) Uani 1 1 d .
C103 C 0.14164(8) 0.36773(8) -0.09239(14) 0.0150(8) Uani 1 1 d .
C104 C 0.11314(8) 0.35478(8) -0.09965(13) 0.0154(8) Uani 1 1 d .
C105 C 0.09168(8) 0.37826(8) -0.10432(13) 0.0146(8) Uani 1 1 d .
C106 C 0.09445(9) 0.43623(9) -0.11203(14) 0.0209(9) Uani 1 1 d .
H10D H 0.1094 0.4516 -0.1046 0.031 Uiso 1 1 calc R
H10E H 0.0771 0.4392 -0.0889 0.031 Uiso 1 1 calc R
H10F H 0.0882 0.4376 -0.1492 0.031 Uiso 1 1 calc R
C107 C 0.16357(8) 0.42147(9) -0.09409(15) 0.0204(9) Uani 1 1 d .
H10G H 0.1702 0.4247 -0.1307 0.031 Uiso 1 1 calc R
H10H H 0.1802 0.4136 -0.073 0.031 Uiso 1 1 calc R
H10I H 0.1568 0.4404 -0.0789 0.031 Uiso 1 1 calc R
C108 C 0.17137(8) 0.35204(9) -0.09427(15) 0.0231(9) Uani 1 1 d .
H10J H 0.1682 0.3304 -0.0938 0.035 Uiso 1 1 calc R
H10K H 0.1833 0.3579 -0.0634 0.035 Uiso 1 1 calc R
H10L H 0.1819 0.3576 -0.1268 0.035 Uiso 1 1 calc R
C109 C 0.10654(9) 0.32201(9) -0.10797(15) 0.0245(10) Uani 1 1 d .
H10M H 0.1098 0.3169 -0.1453 0.037 Uiso 1 1 calc R
H10N H 0.0858 0.3179 -0.0984 0.037 Uiso 1 1 calc R
H10O H 0.1198 0.31 -0.0856 0.037 Uiso 1 1 calc R
C110 C 0.05877(8) 0.37540(10) -0.11385(15) 0.0224(9) Uani 1 1 d .
H11C H 0.0481 0.3905 -0.093 0.027 Uiso 1 1 calc R
H11D H 0.0521 0.3555 -0.1031 0.027 Uiso 1 1 calc R
H11E H 0.0546 0.3784 -0.1516 0.027 Uiso 1 1 calc R
C111 C 0.09190(9) 0.36199(8) 0.08990(14) 0.0194(9) Uani 1 1 d .
H11F H 0.0711 0.3685 0.0966 0.023 Uiso 1 1 calc R
H11G H 0.0968 0.3461 0.1157 0.023 Uiso 1 1 calc R
C112 C 0.11312(9) 0.38851(9) 0.09800(14) 0.0196(9) Uani 1 1 d .
H11H H 0.1263 0.3843 0.1286 0.023 Uiso 1 1 calc R
H11I H 0.1012 0.4065 0.1066 0.023 Uiso 1 1 calc R
C113 C 0.11670(9) 0.31288(8) 0.03367(14) 0.0169(8) Uani 1 1 d .
C114 C 0.14519(9) 0.31054(9) 0.01290(15) 0.0210(9) Uani 1 1 d .
H114 H 0.1525 0.3259 -0.0095 0.025 Uiso 1 1 calc R
C115 C 0.16330(10) 0.28608(9) 0.02424(17) 0.0295(10) Uani 1 1 d .
H115 H 0.1828 0.2848 0.0096 0.035 Uiso 1 1 calc R
C116 C 0.15277(10) 0.26365(9) 0.05690(19) 0.0348(11) Uani 1 1 d .
H116 H 0.165 0.2469 0.0648 0.042 Uiso 1 1 calc R
C117 C 0.12428(10) 0.26565(9) 0.07817(19) 0.0335(11) Uani 1 1 d .
H117 H 0.117 0.2502 0.1004 0.04 Uiso 1 1 calc R
C118 C 0.10632(9) 0.29003(9) 0.06720(16) 0.0258(10) Uani 1 1 d .
H118 H 0.087 0.2913 0.0823 0.031 Uiso 1 1 calc R
C119 C 0.05755(8) 0.33156(8) 0.00919(14) 0.0156(8) Uani 1 1 d .
C120 C 0.05288(9) 0.30337(9) -0.01237(15) 0.0227(9) Uani 1 1 d .
H120 H 0.0695 0.2907 -0.0185 0.027 Uiso 1 1 calc R
C121 C 0.02456(10) 0.29323(10) -0.02507(18) 0.0313(11) Uani 1 1 d .
H121 H 0.022 0.274 -0.0403 0.038 Uiso 1 1 calc R
C122 C -0.00001(10) 0.31117(10) -0.01546(19) 0.0348(11) Uani 1 1 d .
H122 H -0.0195 0.3042 -0.0237 0.042 Uiso 1 1 calc R
C123 C 0.00389(9) 0.33923(9) 0.00609(17) 0.0278(10) Uani 1 1 d .
H123 H -0.0129 0.3516 0.0128 0.033 Uiso 1 1 calc R
C124 C 0.03238(9) 0.34926(9) 0.01794(15) 0.0206(9) Uani 1 1 d .
H124 H 0.0348 0.3687 0.0324 0.025 Uiso 1 1 calc R
C125 C 0.14314(8) 0.43624(8) 0.04912(14) 0.0155(8) Uani 1 1 d .
C126 C 0.12962(8) 0.45701(8) 0.01603(15) 0.0181(9) Uani 1 1 d .
H126 H 0.1188 0.4504 -0.0142 0.022 Uiso 1 1 calc R
C127 C 0.13171(9) 0.48743(9) 0.02663(17) 0.0246(10) Uani 1 1 d .
H127 H 0.1226 0.5015 0.0036 0.03 Uiso 1 1 calc R
C128 C 0.14716(10) 0.49693(10) 0.07113(18) 0.0309(11) Uani 1 1 d .
H128 H 0.1482 0.5176 0.079 0.037 Uiso 1 1 calc R
C129 C 0.16107(10) 0.47665(10) 0.10414(17) 0.0305(11) Uani 1 1 d .
H129 H 0.1719 0.4834 0.1343 0.037 Uiso 1 1 calc R
C130 C 0.15921(9) 0.44641(9) 0.09307(16) 0.0255(10) Uani 1 1 d .
H130 H 0.169 0.4325 0.1156 0.031 Uiso 1 1 calc R
C131 C 0.17318(9) 0.38115(9) 0.05722(14) 0.0204(9) Uani 1 1 d .
C132 C 0.19926(9) 0.39334(11) 0.03632(16) 0.0300(11) Uani 1 1 d .
H132 H 0.1982 0.4097 0.0125 0.036 Uiso 1 1 calc R
C133 C 0.22713(10) 0.38146(13) 0.05044(18) 0.0439(14) Uani 1 1 d .
H133 H 0.2449 0.3899 0.0366 0.053 Uiso 1 1 calc R
C134 C 0.22862(12) 0.35724(13) 0.0847(2) 0.0499(15) Uani 1 1 d .
H134 H 0.2475 0.349 0.0937 0.06 Uiso 1 1 calc R
C135 C 0.20318(12) 0.34524(12) 0.1057(2) 0.0484(14) Uani 1 1 d .
H135 H 0.2044 0.329 0.1298 0.058 Uiso 1 1 calc R
C136 C 0.17556(10) 0.35682(10) 0.09190(17) 0.0318(11) Uani 1 1 d .
H136 H 0.158 0.3481 0.1062 0.038 Uiso 1 1 calc R
C137 C 0.08070(8) 0.40539(8) -0.00298(13) 0.0116(8) Uani 1 1 d .
C138 C 0.06045(8) 0.42170(8) 0.01231(13) 0.0131(8) Uani 1 1 d .
C139 C 0.04752(11) 0.46235(9) 0.10336(15) 0.0344(12) Uani 1 1 d .
H13A H 0.0327 0.4757 0.1192 0.052 Uiso 1 1 calc R
H13B H 0.0658 0.4736 0.0956 0.052 Uiso 1 1 calc R
H13C H 0.0521 0.4462 0.1283 0.052 Uiso 1 1 calc R
C140 C -0.00214(10) 0.42407(10) 0.0550(2) 0.0450(14) Uani 1 1 d .
H14A H -0.0174 0.4372 0.0701 0.068 Uiso 1 1 calc R
H14B H 0.0026 0.4082 0.0805 0.068 Uiso 1 1 calc R
H14C H -0.0097 0.4152 0.0221 0.068 Uiso 1 1 calc R
C141 C 0.05346(10) 0.50827(10) -0.0299(2) 0.0444(14) Uani 1 1 d .
H14D H 0.0693 0.4957 -0.0446 0.067 Uiso 1 1 calc R
H14E H 0.0602 0.5172 0.0035 0.067 Uiso 1 1 calc R
H14F H 0.0486 0.5242 -0.0553 0.067 Uiso 1 1 calc R
C142 C 0.00658(11) 0.46814(13) -0.08205(17) 0.0520(16) Uani 1 1 d .
H14G H 0.0027 0.4841 -0.1077 0.078 Uiso 1 1 calc R
H14H H -0.0118 0.4567 -0.0763 0.078 Uiso 1 1 calc R
H14I H 0.0222 0.4549 -0.0958 0.078 Uiso 1 1 calc R
C201 C 0.27214(11) 0.50864(11) -0.0156(2) 0.0398(12) Uani 1 1 d .
C202 C 0.26361(13) 0.48726(11) 0.0205(2) 0.0473(14) Uani 1 1 d .
H202 H 0.2777 0.4797 0.0453 0.057 Uiso 1 1 calc R
C203 C 0.23508(16) 0.47700(14) 0.0206(3) 0.071(2) Uani 1 1 d .
H203 H 0.2294 0.4621 0.0455 0.085 Uiso 1 1 calc R
C204 C 0.21452(14) 0.48766(19) -0.0142(3) 0.082(3) Uani 1 1 d .
H204 H 0.1946 0.4805 -0.0126 0.098 Uiso 1 1 calc R
C205 C 0.22208(16) 0.50837(18) -0.0513(3) 0.078(2) Uani 1 1 d .
H205 H 0.2078 0.5153 -0.0763 0.093 Uiso 1 1 calc R
C206 C 0.25147(13) 0.51934(13) -0.0519(2) 0.0526(15) Uani 1 1 d .
H206 H 0.2572 0.5341 -0.077 0.063 Uiso 1 1 calc R
C207 C 0.30370(12) 0.52001(13) -0.0151(2) 0.0580(16) Uani 1 1 d .
H20A H 0.3041 0.5401 0.0001 0.087 Uiso 1 1 calc R
H20B H 0.3114 0.5206 -0.0515 0.087 Uiso 1 1 calc R
H20C H 0.3161 0.5067 0.0063 0.087 Uiso 1 1 calc R

loop_
_atom_site_aniso_label
_atom_site_aniso_U_11
_atom_site_aniso_U_22
_atom_site_aniso_U_33
_atom_site_aniso_U_23
_atom_site_aniso_U_13
_atom_site_aniso_U_12
Fe1 0.0131(3) 0.0127(3) 0.0072(2) 0.0012(2) 0.0008(2) -0.0025(2)
Fe2 0.0102(3) 0.0134(3) 0.0087(3) -0.0001(2) 0.0010(2) -0.0029(2)
P1 0.0160(5) 0.0130(5) 0.0098(5) 0.0016(4) 0.0017(4) -0.0011(4)
P2 0.0162(5) 0.0160(5) 0.0088(4) 0.0030(4) -0.0004(4) -0.0029(4)
P3 0.0139(5) 0.0152(5) 0.0110(5) 0.0005(4) -0.0016(4) -0.0015(4)
P4 0.0138(5) 0.0129(5) 0.0108(4) -0.0001(4) 0.0021(4) -0.0033(4)
Si1 0.0259(6) 0.0161(6) 0.0203(6) -0.0015(5) 0.0087(5) -0.0077(5)
Si2 0.0163(6) 0.0172(6) 0.0143(5) 0.0003(4) 0.0018(4) -0.0064(5)
Si3 0.0150(5) 0.0160(6) 0.0123(5) 0.0016(4) -0.0006(4) -0.0050(4)
Si4 0.0159(6) 0.0210(6) 0.0128(5) 0.0052(4) -0.0018(4) -0.0071(5)
C1 0.017(2) 0.017(2) 0.0110(18) 0.0022(15) 0.0039(15) -0.0049(17)
C2 0.018(2) 0.015(2) 0.0060(17) 0.0004(15) 0.0017(15) -0.0023(16)
C3 0.016(2) 0.017(2) 0.0042(16) 0.0026(15) 0.0034(14) -0.0056(16)
C4 0.023(2) 0.016(2) 0.0068(17) 0.0031(15) 0.0053(16) -0.0031(17)
C5 0.0133(19) 0.022(2) 0.0068(17) 0.0050(15) 0.0003(14) -0.0027(16)
C6 0.022(2) 0.021(2) 0.0130(19) -0.0032(16) 0.0030(16) -0.0051(18)
C7 0.022(2) 0.021(2) 0.0160(19) 0.0001(16) 0.0044(17) 0.0014(18)
C8 0.024(2) 0.023(2) 0.016(2) -0.0041(17) 0.0044(17) -0.0108(18)
C9 0.030(2) 0.019(2) 0.016(2) 0.0049(16) 0.0029(17) 0.0021(19)
C10 0.016(2) 0.035(3) 0.014(2) 0.0016(18) 0.0016(16) -0.0009(19)
C11 0.022(2) 0.019(2) 0.0144(19) 0.0018(16) 0.0042(16) -0.0001(18)
C12 0.035(3) 0.027(2) 0.0081(18) 0.0050(17) 0.0017(17) 0.004(2)
C13 0.023(2) 0.016(2) 0.0127(19) 0.0029(15) -0.0018(16) -0.0026(17)
C14 0.024(2) 0.020(2) 0.015(2) 0.0000(16) -0.0008(17) -0.0026(18)
C15 0.026(2) 0.026(2) 0.022(2) 0.0012(18) 0.0019(18) -0.010(2)
C16 0.042(3) 0.020(2) 0.022(2) -0.0042(18) -0.003(2) -0.013(2)
C17 0.044(3) 0.022(2) 0.020(2) -0.0083(18) 0.001(2) -0.002(2)
C18 0.030(2) 0.021(2) 0.021(2) -0.0038(18) 0.0049(18) -0.0055(19)
C19 0.018(2) 0.017(2) 0.0097(18) -0.0037(15) 0.0051(15) 0.0016(17)
C20 0.017(2) 0.022(2) 0.017(2) 0.0002(17) 0.0019(16) -0.0017(18)
C21 0.023(2) 0.020(2) 0.024(2) 0.0041(17) 0.0006(18) 0.0028(18)
C22 0.018(2) 0.026(2) 0.030(2) -0.0022(19) 0.0046(18) 0.0053(19)
C23 0.019(2) 0.023(2) 0.026(2) -0.0033(18) 0.0073(18) -0.0028(19)
C24 0.020(2) 0.017(2) 0.023(2) 0.0024(17) 0.0072(17) 0.0021(18)
C25 0.027(2) 0.031(2) 0.0128(19) 0.0112(18) -0.0063(17) -0.011(2)
C26 0.036(3) 0.029(3) 0.024(2) 0.0055(19) -0.012(2) -0.009(2)
C27 0.053(3) 0.041(3) 0.033(3) 0.004(2) -0.017(2) -0.015(3)
C28 0.032(3) 0.078(4) 0.028(3) 0.012(3) -0.008(2) -0.022(3)
C29 0.027(3) 0.086(4) 0.028(3) -0.001(3) 0.004(2) -0.019(3)
C30 0.023(2) 0.064(3) 0.022(2) 0.001(2) -0.0060(19) -0.005(2)
C31 0.020(2) 0.019(2) 0.0106(18) 0.0006(16) 0.0008(16) 0.0048(17)
C32 0.020(2) 0.021(2) 0.021(2) 0.0029(17) 0.0018(17) 0.0033(18)
C33 0.034(3) 0.019(2) 0.029(2) 0.0011(18) 0.001(2) 0.002(2)
C34 0.060(3) 0.018(2) 0.040(3) 0.006(2) -0.008(2) 0.013(2)
C35 0.058(3) 0.036(3) 0.029(3) -0.002(2) -0.020(2) 0.020(3)
C36 0.046(3) 0.023(2) 0.021(2) -0.0016(18) -0.013(2) 0.010(2)
C37 0.017(2) 0.0125(19) 0.0112(18) -0.0020(15) 0.0014(15) 0.0043(17)
C38 0.017(2) 0.015(2) 0.0144(19) -0.0010(16) 0.0009(16) 0.0003(17)
C39 0.028(3) 0.027(3) 0.091(4) -0.012(3) 0.024(3) 0.000(2)
C40 0.122(6) 0.055(4) 0.019(3) 0.003(2) -0.007(3) -0.054(4)
C41 0.046(3) 0.058(3) 0.020(2) 0.015(2) -0.005(2) -0.030(3)
C42 0.025(2) 0.021(2) 0.051(3) 0.003(2) 0.016(2) -0.002(2)
C43 0.022(2) 0.021(2) 0.026(2) -0.0001(18) 0.0012(18) -0.0058(18)
C44 0.023(2) 0.027(2) 0.018(2) 0.0018(17) 0.0012(17) -0.0105(19)
C45 0.027(3) 0.027(3) 0.049(3) 0.020(2) -0.007(2) -0.007(2)
C46 0.034(3) 0.060(3) 0.017(2) 0.004(2) -0.0016(19) -0.026(2)
C47 0.015(2) 0.018(2) 0.0120(18) 0.0023(16) -0.0011(15) 0.0027(17)
C48 0.0136(19) 0.0136(19) 0.0092(17) -0.0011(15) 0.0016(15) 0.0019(16)
C49 0.019(2) 0.021(2) 0.0139(19) 0.0057(16) -0.0026(16) -0.0048(17)
C50 0.020(2) 0.018(2) 0.0099(18) -0.0007(15) 0.0047(16) -0.0058(17)
C51 0.021(2) 0.019(2) 0.020(2) 0.0001(17) -0.0022(17) 0.0022(18)
C52 0.060(4) 0.022(3) 0.052(3) -0.004(2) -0.031(3) 0.006(2)
C53 0.069(4) 0.027(3) 0.082(4) -0.002(3) -0.050(3) 0.018(3)
C54 0.051(3) 0.018(2) 0.070(4) 0.000(2) -0.021(3) 0.013(2)
C55 0.034(3) 0.019(2) 0.046(3) -0.012(2) 0.000(2) 0.000(2)
C56 0.020(2) 0.018(2) 0.025(2) -0.0004(17) -0.0025(17) -0.0002(18)
C57 0.015(2) 0.021(2) 0.0135(18) 0.0015(16) -0.0047(16) 0.0006(17)
C58 0.020(2) 0.026(2) 0.019(2) -0.0003(17) -0.0054(17) -0.0052(18)
C59 0.035(3) 0.030(3) 0.029(2) 0.000(2) -0.012(2) -0.010(2)
C60 0.024(3) 0.052(3) 0.037(3) 0.005(2) -0.008(2) -0.023(2)
C61 0.015(2) 0.082(4) 0.037(3) 0.001(3) 0.002(2) -0.015(3)
C62 0.022(2) 0.046(3) 0.024(2) -0.006(2) -0.0004(19) -0.002(2)
C63 0.015(2) 0.017(2) 0.0128(19) -0.0045(15) 0.0032(15) -0.0008(16)
C64 0.018(2) 0.016(2) 0.021(2) 0.0028(16) 0.0025(17) -0.0018(17)
C65 0.024(2) 0.025(2) 0.024(2) 0.0033(18) 0.0009(18) 0.0041(19)
C66 0.012(2) 0.030(3) 0.034(2) -0.007(2) 0.0025(18) 0.0044(19)
C67 0.016(2) 0.022(2) 0.045(3) -0.009(2) 0.0057(19) -0.0019(19)
C68 0.021(2) 0.016(2) 0.028(2) -0.0036(17) 0.0041(18) 0.0003(18)
C69 0.017(2) 0.015(2) 0.0124(18) 0.0032(15) -0.0007(15) -0.0028(16)
C70 0.021(2) 0.014(2) 0.0156(19) 0.0005(16) -0.0034(16) 0.0005(17)
C71 0.022(2) 0.022(2) 0.022(2) 0.0090(17) -0.0013(17) -0.0081(18)
C72 0.031(2) 0.020(2) 0.023(2) -0.0004(18) -0.0072(19) -0.0107(19)
C73 0.037(3) 0.020(2) 0.018(2) -0.0002(17) -0.0030(19) -0.005(2)
C74 0.026(2) 0.016(2) 0.0135(19) 0.0029(16) -0.0003(17) -0.0025(18)
C75 0.014(2) 0.023(2) 0.0044(17) 0.0016(15) 0.0018(15) -0.0021(17)
C76 0.016(2) 0.021(2) 0.0061(17) -0.0009(15) 0.0018(15) -0.0047(17)
C77 0.017(2) 0.023(2) 0.0075(18) 0.0014(15) 0.0013(15) -0.0035(17)
C78 0.020(2) 0.022(2) 0.0065(17) 0.0014(15) 0.0003(15) -0.0044(17)
C79 0.014(2) 0.024(2) 0.0050(17) -0.0009(15) 0.0003(15) -0.0016(17)
C80 0.014(2) 0.026(2) 0.0153(19) -0.0061(17) -0.0004(16) -0.0029(17)
C81 0.018(2) 0.027(2) 0.016(2) -0.0024(17) 0.0030(16) 0.0008(18)
C82 0.024(2) 0.024(2) 0.022(2) 0.0008(18) 0.0056(18) -0.0092(19)
C83 0.029(2) 0.017(2) 0.020(2) 0.0048(17) 0.0035(18) 0.0044(18)
C84 0.017(2) 0.030(2) 0.015(2) 0.0045(17) -0.0030(16) -0.0004(18)
Fe11 0.0112(3) 0.0112(3) 0.0072(2) -0.0003(2) 0.0008(2) 0.0012(2)
P101 0.0141(5) 0.0119(5) 0.0108(5) -0.0009(4) 0.0020(4) 0.0007(4)
P102 0.0139(5) 0.0139(5) 0.0087(4) -0.0013(4) -0.0016(4) 0.0001(4)
Si11 0.0179(6) 0.0123(5) 0.0141(5) 0.0003(4) 0.0056(4) 0.0037(4)
Si12 0.0168(6) 0.0205(6) 0.0122(5) 0.0024(4) 0.0037(4) 0.0084(5)
C101 0.015(2) 0.023(2) 0.0059(17) 0.0014(15) 0.0029(15) 0.0023(17)
C102 0.016(2) 0.017(2) 0.0060(17) -0.0021(15) 0.0030(14) 0.0007(16)
C103 0.016(2) 0.019(2) 0.0098(18) -0.0001(15) 0.0033(15) 0.0038(17)
C104 0.019(2) 0.020(2) 0.0079(18) -0.0044(15) 0.0044(15) -0.0013(17)
C105 0.0138(19) 0.025(2) 0.0050(17) -0.0016(15) 0.0028(14) 0.0000(17)
C106 0.025(2) 0.027(2) 0.0108(19) 0.0066(17) 0.0037(17) 0.0065(19)
C107 0.019(2) 0.028(2) 0.0142(19) -0.0006(17) 0.0034(16) -0.0007(18)
C108 0.019(2) 0.027(2) 0.023(2) -0.0009(18) 0.0059(17) 0.0081(19)
C109 0.030(2) 0.024(2) 0.020(2) -0.0097(18) 0.0072(18) -0.0047(19)
C110 0.016(2) 0.037(3) 0.0141(19) -0.0029(18) 0.0006(16) -0.0040(19)
C111 0.028(2) 0.018(2) 0.0126(19) 0.0000(16) 0.0042(17) 0.0016(18)
C112 0.023(2) 0.028(2) 0.0074(18) -0.0032(16) 0.0003(16) -0.0008(19)
C113 0.022(2) 0.0109(19) 0.018(2) -0.0013(16) -0.0009(17) 0.0028(17)
C114 0.025(2) 0.016(2) 0.023(2) -0.0010(17) 0.0028(18) 0.0041(18)
C115 0.026(2) 0.025(2) 0.038(3) -0.003(2) 0.002(2) 0.011(2)
C116 0.038(3) 0.016(2) 0.051(3) 0.002(2) -0.008(2) 0.010(2)
C117 0.033(3) 0.019(2) 0.049(3) 0.017(2) -0.005(2) -0.002(2)
C118 0.022(2) 0.022(2) 0.033(2) 0.0042(19) -0.0003(19) 0.0015(19)
C119 0.016(2) 0.016(2) 0.0145(19) 0.0038(16) 0.0042(16) -0.0027(17)
C120 0.020(2) 0.020(2) 0.028(2) -0.0038(18) 0.0068(18) -0.0007(18)
C121 0.028(3) 0.022(2) 0.044(3) -0.008(2) 0.001(2) -0.007(2)
C122 0.021(2) 0.032(3) 0.051(3) -0.004(2) 0.000(2) -0.008(2)
C123 0.017(2) 0.021(2) 0.045(3) 0.003(2) 0.002(2) 0.0009(19)
C124 0.022(2) 0.014(2) 0.026(2) 0.0025(17) 0.0052(18) 0.0020(18)
C125 0.015(2) 0.017(2) 0.0147(19) -0.0050(16) 0.0032(16) -0.0010(17)
C126 0.017(2) 0.015(2) 0.022(2) -0.0023(16) 0.0003(17) -0.0022(17)
C127 0.022(2) 0.018(2) 0.034(2) -0.0011(18) 0.0027(19) -0.0033(18)
C128 0.032(3) 0.019(2) 0.042(3) -0.010(2) 0.010(2) -0.012(2)
C129 0.032(3) 0.033(3) 0.026(2) -0.017(2) -0.001(2) -0.008(2)
C130 0.025(2) 0.025(2) 0.026(2) -0.0050(18) -0.0036(18) -0.0033(19)
C131 0.020(2) 0.026(2) 0.014(2) -0.0084(17) -0.0092(17) 0.0074(18)
C132 0.024(2) 0.049(3) 0.017(2) -0.005(2) -0.0051(18) 0.010(2)
C133 0.021(3) 0.079(4) 0.032(3) -0.016(3) -0.004(2) 0.014(3)
C134 0.036(3) 0.072(4) 0.041(3) -0.009(3) -0.017(3) 0.034(3)
C135 0.048(3) 0.052(3) 0.045(3) 0.003(3) -0.022(3) 0.019(3)
C136 0.034(3) 0.030(3) 0.031(2) 0.005(2) -0.017(2) 0.006(2)
C137 0.015(2) 0.0108(19) 0.0092(17) 0.0019(14) -0.0010(15) -0.0050(16)
C138 0.016(2) 0.0136(19) 0.0096(18) 0.0000(15) 0.0022(15) -0.0022(17)
C139 0.065(3) 0.023(2) 0.015(2) -0.0027(18) -0.004(2) 0.018(2)
C140 0.034(3) 0.018(2) 0.083(4) 0.010(2) 0.032(3) 0.003(2)
C141 0.026(3) 0.033(3) 0.074(4) 0.029(3) 0.025(2) 0.013(2)
C142 0.047(3) 0.084(4) 0.025(3) -0.026(3) -0.012(2) 0.044(3)
C201 0.042(3) 0.033(3) 0.045(3) -0.011(2) 0.011(2) 0.008(2)
C202 0.059(4) 0.042(3) 0.041(3) -0.013(3) 0.007(3) 0.006(3)
C203 0.076(5) 0.063(4) 0.073(5) -0.033(4) 0.028(4) -0.020(4)
C204 0.035(4) 0.117(7) 0.093(6) -0.073(5) 0.014(4) -0.010(4)
C205 0.062(5) 0.107(6) 0.064(5) -0.037(4) -0.007(4) 0.039(4)
C206 0.054(4) 0.057(4) 0.047(3) -0.005(3) 0.000(3) 0.025(3)
C207 0.058(4) 0.053(4) 0.063(4) 0.009(3) 0.006(3) 0.005(3)

loop_
_atom_type_symbol
_atom_type_description
_atom_type_scat_dispersion_real
_atom_type_scat_dispersion_imag
_atom_type_scat_source
C C 0.0033 0.0016 'International Tables Vol C Tables 4.2.6.8 and 6.1.1.4'
H H 0 0 'International Tables Vol C Tables 4.2.6.8 and 6.1.1.4'
Fe Fe 0.3463 0.8444 'International Tables Vol C Tables 4.2.6.8 and 6.1.1.4'
P P 0.1023 0.0942 'International Tables Vol C Tables 4.2.6.8 and 6.1.1.4'
Si Si 0.0817 0.0704 'International Tables Vol C Tables 4.2.6.8 and 6.1.1.4'

loop_
_geom_angle_atom_site_label_1
_geom_angle_atom_site_label_2
_geom_angle_atom_site_label_3
_geom_angle
_geom_angle_site_symmetry_3
C37 Fe1 C5 93.04(14) .
C37 Fe1 C4 130.30(15) .
C5 Fe1 C4 39.74(14) .
C37 Fe1 C1 87.03(14) .
C5 Fe1 C1 40.03(14) .
C4 Fe1 C1 66.14(14) .
C37 Fe1 C3 152.85(14) .
C5 Fe1 C3 66.63(13) .
C4 Fe1 C3 39.30(14) .
C1 Fe1 C3 65.82(13) .
C37 Fe1 C2 117.10(14) .
C5 Fe1 C2 66.51(14) .
C4 Fe1 C2 65.93(14) .
C1 Fe1 C2 38.84(13) .
C3 Fe1 C2 39.37(13) .
C37 Fe1 P2 85.70(11) .
C5 Fe1 P2 165.44(11) .
C4 Fe1 P2 144.00(11) .
C1 Fe1 P2 125.43(11) .
C3 Fe1 P2 109.34(10) .
C2 Fe1 P2 101.19(10) .
C37 Fe1 P1 85.26(11) .
C5 Fe1 P1 109.44(11) .
C4 Fe1 P1 96.08(10) .
C1 Fe1 P1 147.95(11) .
C3 Fe1 P1 117.66(10) .
C2 Fe1 P1 157.01(10) .
P2 Fe1 P1 84.93(4) .
C48 Fe2 C79 92.63(15) .
C48 Fe2 C75 86.31(14) .
C79 Fe2 C75 39.84(14) .
C48 Fe2 C76 116.67(14) .
C79 Fe2 C76 66.39(14) .
C75 Fe2 C76 39.08(13) .
C48 Fe2 C78 129.75(15) .
C79 Fe2 C78 39.41(14) .
C75 Fe2 C78 65.77(14) .
C76 Fe2 C78 65.58(14) .
C48 Fe2 C77 151.98(14) .
C79 Fe2 C77 66.23(14) .
C75 Fe2 C77 65.67(14) .
C76 Fe2 C77 39.15(14) .
C78 Fe2 C77 39.04(14) .
C48 Fe2 P4 84.60(11) .
C79 Fe2 P4 110.46(11) .
C75 Fe2 P4 148.38(11) .
C76 Fe2 P4 158.22(11) .
C78 Fe2 P4 97.85(10) .
C77 Fe2 P4 119.15(11) .
C48 Fe2 P3 85.48(11) .
C79 Fe2 P3 165.45(11) .
C75 Fe2 P3 125.61(11) .
C76 Fe2 P3 101.61(10) .
C78 Fe2 P3 144.77(11) .
C77 Fe2 P3 110.22(10) .
P4 Fe2 P3 83.75(4) .
C19 P1 C11 103.95(17) .
C19 P1 C13 101.08(17) .
C11 P1 C13 100.21(17) .
C19 P1 Fe1 118.10(12) .
C11 P1 Fe1 107.70(13) .
C13 P1 Fe1 123.02(13) .
C25 P2 C31 99.83(18) .
C25 P2 C12 104.38(19) .
C31 P2 C12 99.68(17) .
C25 P2 Fe1 119.88(12) .
C31 P2 Fe1 122.65(12) .
C12 P2 Fe1 107.45(13) .
C57 P3 C51 100.14(17) .
C57 P3 C49 104.01(17) .
C51 P3 C49 100.14(17) .
C57 P3 Fe2 120.63(12) .
C51 P3 Fe2 121.42(13) .
C49 P3 Fe2 107.56(12) .
C63 P4 C69 102.02(17) .
C63 P4 C50 103.98(17) .
C69 P4 C50 100.47(16) .
C63 P4 Fe2 117.99(12) .
C69 P4 Fe2 120.94(12) .
C50 P4 Fe2 108.93(12) .
C38 Si1 C40 108.3(2) .
C38 Si1 C39 111.0(2) .
C40 Si1 C39 108.6(3) .
C38 Si1 Si2 109.71(13) .
C40 Si1 Si2 112.76(18) .
C39 Si1 Si2 106.55(17) .
C41 Si2 C42 106.7(2) .
C41 Si2 Si1 107.18(17) .
C42 Si2 Si1 109.01(15) .
C41 Si2 Si3 111.97(14) .
C42 Si2 Si3 108.86(14) .
Si1 Si2 Si3 112.93(5) .
C44 Si3 C43 105.73(18) .
C44 Si3 Si4 108.58(13) .
C43 Si3 Si4 109.82(13) .
C44 Si3 Si2 112.45(13) .
C43 Si3 Si2 109.15(13) .
Si4 Si3 Si2 110.97(5) .
C47 Si4 C45 109.52(18) .
C47 Si4 C46 107.93(18) .
C45 Si4 C46 110.1(2) .
C47 Si4 Si3 110.80(12) .
C45 Si4 Si3 109.26(15) .
C46 Si4 Si3 109.21(15) .
C2 C1 C5 108.4(3) .
C2 C1 C6 125.6(3) .
C5 C1 C6 125.8(3) .
C2 C1 Fe1 71.0(2) .
C5 C1 Fe1 68.9(2) .
C6 C1 Fe1 129.5(2) .
C1 C2 C3 108.3(3) .
C1 C2 C7 125.7(3) .
C3 C2 C7 125.2(3) .
C1 C2 Fe1 70.2(2) .
C3 C2 Fe1 70.31(19) .
C7 C2 Fe1 133.1(2) .
C4 C3 C2 107.5(3) .
C4 C3 C8 127.0(3) .
C2 C3 C8 124.6(3) .
C4 C3 Fe1 69.67(19) .
C2 C3 Fe1 70.31(19) .
C8 C3 Fe1 133.7(2) .
C3 C4 C5 108.6(3) .
C3 C4 C9 125.6(3) .
C5 C4 C9 125.3(3) .
C3 C4 Fe1 71.0(2) .
C5 C4 Fe1 69.34(19) .
C9 C4 Fe1 131.8(3) .
C4 C5 C1 107.1(3) .
C4 C5 C10 127.8(4) .
C1 C5 C10 125.0(3) .
C4 C5 Fe1 70.9(2) .
C1 C5 Fe1 71.1(2) .
C10 C5 Fe1 125.7(2) .
C12 C11 P1 110.7(2) .
C11 C12 P2 113.6(2) .
C14 C13 C18 118.6(3) .
C14 C13 P1 120.5(3) .
C18 C13 P1 120.6(3) .
C13 C14 C15 120.8(4) .
C16 C15 C14 120.2(4) .
C15 C16 C17 119.9(4) .
C16 C17 C18 119.8(4) .
C17 C18 C13 120.7(4) .
C20 C19 C24 118.1(3) .
C20 C19 P1 121.2(3) .
C24 C19 P1 120.5(3) .
C21 C20 C19 121.0(4) .
C22 C21 C20 120.2(4) .
C21 C22 C23 119.4(4) .
C22 C23 C24 120.5(4) .
C23 C24 C19 120.9(4) .
C30 C25 C26 118.2(4) .
C30 C25 P2 120.1(3) .
C26 C25 P2 121.7(3) .
C27 C26 C25 120.8(5) .
C28 C27 C26 119.1(5) .
C29 C28 C27 121.7(5) .
C28 C29 C30 119.6(5) .
C25 C30 C29 120.5(5) .
C32 C31 C36 118.3(4) .
C32 C31 P2 120.7(3) .
C36 C31 P2 120.8(3) .
C31 C32 C33 120.8(4) .
C34 C33 C32 119.6(4) .
C35 C34 C33 120.1(4) .
C34 C35 C36 120.6(4) .
C35 C36 C31 120.6(4) .
C38 C37 Fe1 177.0(3) .
C37 C38 Si1 177.4(3) .
C48 C47 Si4 175.1(3) .
C47 C48 Fe2 177.0(3) .
C50 C49 P3 111.7(2) .
C49 C50 P4 111.3(2) .
C56 C51 C52 117.9(4) .
C56 C51 P3 120.0(3) .
C52 C51 P3 121.9(3) .
C53 C52 C51 120.2(4) .
C54 C53 C52 121.0(5) .
C53 C54 C55 119.6(4) .
C56 C55 C54 119.6(4) .
C51 C56 C55 121.8(4) .
C62 C57 C58 117.9(4) .
C62 C57 P3 118.8(3) .
C58 C57 P3 123.2(3) .
C59 C58 C57 120.3(4) .
C60 C59 C58 121.2(4) .
C59 C60 C61 119.2(4) .
C60 C61 C62 120.0(4) .
C61 C62 C57 121.5(4) .
C68 C63 C64 118.0(3) .
C68 C63 P4 121.7(3) .
C64 C63 P4 120.0(3) .
C65 C64 C63 121.2(4) .
C66 C65 C64 119.6(4) .
C65 C66 C67 120.2(4) .
C66 C67 C68 120.2(4) .
C67 C68 C63 120.7(4) .
C70 C69 C74 118.4(3) .
C70 C69 P4 120.0(3) .
C74 C69 P4 121.3(3) .
C69 C70 C71 121.3(4) .
C72 C71 C70 119.6(4) .
C73 C72 C71 120.0(4) .
C72 C73 C74 120.0(4) .
C73 C74 C69 120.7(4) .
C76 C75 C79 108.3(3) .
C76 C75 C80 125.6(3) .
C79 C75 C80 125.8(3) .
C76 C75 Fe2 71.0(2) .
C79 C75 Fe2 69.5(2) .
C80 C75 Fe2 130.0(2) .
C75 C76 C77 108.4(3) .
C75 C76 C81 125.8(3) .
C77 C76 C81 125.2(3) .
C75 C76 Fe2 70.0(2) .
C77 C76 Fe2 71.3(2) .
C81 C76 Fe2 131.4(3) .
C78 C77 C76 107.2(3) .
C78 C77 C82 126.5(3) .
C76 C77 C82 125.1(3) .
C78 C77 Fe2 69.7(2) .
C76 C77 Fe2 69.5(2) .
C82 C77 Fe2 135.6(3) .
C79 C78 C77 108.8(3) .
C79 C78 C83 125.5(3) .
C77 C78 C83 125.1(3) .
C79 C78 Fe2 69.1(2) .
C77 C78 Fe2 71.3(2) .
C83 C78 Fe2 132.7(3) .
C78 C79 C75 107.3(3) .
C78 C79 C84 127.8(4) .
C75 C79 C84 124.8(3) .
C78 C79 Fe2 71.5(2) .
C75 C79 Fe2 70.7(2) .
C84 C79 Fe2 126.4(2) .
C137 Fe11 C105 92.56(14) .
C137 Fe11 C104 129.93(15) .
C105 Fe11 C104 39.93(14) .
C137 Fe11 C101 87.12(14) .
C105 Fe11 C101 39.99(14) .
C104 Fe11 C101 66.09(14) .
C137 Fe11 C102 117.71(14) .
C105 Fe11 C102 66.48(14) .
C104 Fe11 C102 65.55(14) .
C101 Fe11 C102 38.95(13) .
C137 Fe11 C103 152.60(14) .
C105 Fe11 C103 66.34(14) .
C104 Fe11 C103 38.83(14) .
C101 Fe11 C103 65.49(14) .
C102 Fe11 C103 38.99(13) .
C137 Fe11 P101 85.55(11) .
C105 Fe11 P101 109.99(11) .
C104 Fe11 P101 96.18(10) .
C101 Fe11 P101 148.65(11) .
C102 Fe11 P101 156.17(10) .
C103 Fe11 P101 117.26(10) .
C137 Fe11 P102 84.60(11) .
C105 Fe11 P102 164.63(11) .
C104 Fe11 P102 145.47(11) .
C101 Fe11 P102 124.66(11) .
C102 Fe11 P102 101.51(10) .
C103 Fe11 P102 110.95(10) .
P101 Fe11 P102 84.90(4) .
C119 P101 C113 101.67(17) .
C119 P101 C111 103.43(17) .
C113 P101 C111 100.76(17) .
C119 P101 Fe11 119.05(12) .
C113 P101 Fe11 120.17(13) .
C111 P101 Fe11 109.16(12) .
C125 P102 C131 100.26(17) .
C125 P102 C112 99.26(17) .
C131 P102 C112 103.38(18) .
C125 P102 Fe11 119.86(12) .
C131 P102 Fe11 122.99(12) .
C112 P102 Fe11 107.62(12) .
C138 Si11 C139 108.18(19) .
C138 Si11 C140 109.23(19) .
C139 Si11 C140 109.9(2) .
C138 Si11 Si12 112.23(12) .
C139 Si11 Si12 109.43(14) .
C140 Si11 Si12 107.89(17) .
C142 Si12 C141 108.8(3) .
C142 Si12 Si11 108.66(18) .
C141 Si12 Si11 108.13(15) .
C142 Si12 Si12 109.45(15) 9_565
C141 Si12 Si12 109.66(16) 9_565
Si11 Si12 Si12 112.11(7) 9_565
C102 C101 C105 108.1(3) .
C102 C101 C106 126.3(3) .
C105 C101 C106 125.3(3) .
C102 C101 Fe11 71.3(2) .
C105 C101 Fe11 68.3(2) .
C106 C101 Fe11 130.5(2) .
C101 C102 C103 108.0(3) .
C101 C102 C107 126.3(3) .
C103 C102 C107 125.1(3) .
C101 C102 Fe11 69.70(19) .
C103 C102 Fe11 70.6(2) .
C107 C102 Fe11 132.3(2) .
C104 C103 C102 108.1(3) .
C104 C103 C108 127.1(3) .
C102 C103 C108 123.8(3) .
C104 C103 Fe11 69.5(2) .
C102 C103 Fe11 70.5(2) .
C108 C103 Fe11 135.0(3) .
C103 C104 C105 108.4(3) .
C103 C104 C109 126.3(3) .
C105 C104 C109 124.9(3) .
C103 C104 Fe11 71.7(2) .
C105 C104 Fe11 68.59(19) .
C109 C104 Fe11 131.1(3) .
C104 C105 C101 107.3(3) .
C104 C105 C110 127.7(3) .
C101 C105 C110 124.8(3) .
C104 C105 Fe11 71.5(2) .
C101 C105 Fe11 71.7(2) .
C110 C105 Fe11 125.3(2) .
C112 C111 P101 111.2(2) .
C111 C112 P102 112.8(2) .
C114 C113 C118 118.5(4) .
C114 C113 P101 119.5(3) .
C118 C113 P101 121.8(3) .
C113 C114 C115 121.3(4) .
C116 C115 C114 119.7(4) .
C115 C116 C117 119.8(4) .
C118 C117 C116 120.6(4) .
C117 C118 C113 120.1(4) .
C120 C119 C124 117.1(4) .
C120 C119 P101 123.1(3) .
C124 C119 P101 119.7(3) .
C121 C120 C119 121.7(4) .
C122 C121 C120 119.8(4) .
C123 C122 C121 119.8(4) .
C122 C123 C124 119.8(4) .
C123 C124 C119 121.7(4) .
C126 C125 C130 118.8(4) .
C126 C125 P102 119.9(3) .
C130 C125 P102 121.0(3) .
C125 C126 C127 120.8(4) .
C128 C127 C126 119.3(4) .
C129 C128 C127 120.8(4) .
C128 C129 C130 119.7(4) .
C129 C130 C125 120.6(4) .
C132 C131 C136 118.5(4) .
C132 C131 P102 120.7(3) .
C136 C131 P102 120.9(3) .
C131 C132 C133 120.1(4) .
C134 C133 C132 119.8(5) .
C135 C134 C133 120.5(4) .
C134 C135 C136 120.0(5) .
C135 C136 C131 121.0(5) .
C138 C137 Fe11 176.6(3) .
C137 C138 Si11 174.9(3) .
C202 C201 C206 119.4(5) .
C202 C201 C207 119.5(5) .
C206 C201 C207 121.1(5) .
C203 C202 C201 119.9(6) .
C202 C203 C204 121.1(7) .
C203 C204 C205 121.0(7) .
C204 C205 C206 118.6(6) .
C201 C206 C205 119.9(6) .

loop_
_geom_bond_atom_site_label_1
_geom_bond_atom_site_label_2
_geom_bond_distance
_geom_bond_site_symmetry_2
Fe1 C37 1.898(4) .
Fe1 C5 2.090(3) .
Fe1 C4 2.111(3) .
Fe1 C1 2.119(4) .
Fe1 C3 2.129(3) .
Fe1 C2 2.129(3) .
Fe1 P2 2.1699(11) .
Fe1 P1 2.1756(11) .
Fe2 C48 1.887(4) .
Fe2 C79 2.094(3) .
Fe2 C75 2.110(3) .
Fe2 C76 2.123(3) .
Fe2 C78 2.125(4) .
Fe2 C77 2.147(4) .
Fe2 P4 2.1655(11) .
Fe2 P3 2.1811(11) .
P1 C19 1.841(4) .
P1 C11 1.844(4) .
P1 C13 1.854(4) .
P2 C25 1.833(4) .
P2 C31 1.842(4) .
P2 C12 1.859(4) .
P3 C57 1.835(4) .
P3 C51 1.844(4) .
P3 C49 1.850(4) .
P4 C63 1.839(4) .
P4 C69 1.849(4) .
P4 C50 1.852(4) .
Si1 C38 1.811(4) .
Si1 C40 1.858(5) .
Si1 C39 1.896(5) .
Si1 Si2 2.3271(15) .
Si2 C41 1.887(4) .
Si2 C42 1.887(4) .
Si2 Si3 2.3633(14) .
Si3 C44 1.890(4) .
Si3 C43 1.893(4) .
Si3 Si4 2.3427(14) .
Si4 C47 1.817(4) .
Si4 C45 1.872(4) .
Si4 C46 1.875(4) .
C1 C2 1.413(5) .
C1 C5 1.441(5) .
C1 C6 1.495(5) .
C2 C3 1.435(5) .
C2 C7 1.503(5) .
C3 C4 1.426(5) .
C3 C8 1.499(5) .
C4 C5 1.428(5) .
C4 C9 1.496(5) .
C5 C10 1.503(5) .
C11 C12 1.532(5) .
C13 C14 1.385(5) .
C13 C18 1.398(5) .
C14 C15 1.394(5) .
C15 C16 1.379(6) .
C16 C17 1.390(6) .
C17 C18 1.393(6) .
C19 C20 1.389(5) .
C19 C24 1.394(5) .
C20 C21 1.388(5) .
C21 C22 1.381(5) .
C22 C23 1.381(5) .
C23 C24 1.382(5) .
C25 C30 1.390(6) .
C25 C26 1.406(6) .
C26 C27 1.392(6) .
C27 C28 1.374(7) .
C28 C29 1.357(7) .
C29 C30 1.404(6) .
C31 C32 1.391(5) .
C31 C36 1.392(5) .
C32 C33 1.394(5) .
C33 C34 1.381(6) .
C34 C35 1.371(6) .
C35 C36 1.380(6) .
C37 C38 1.225(5) .
C47 C48 1.220(5) .
C49 C50 1.541(5) .
C51 C56 1.380(5) .
C51 C52 1.395(6) .
C52 C53 1.387(6) .
C53 C54 1.364(7) .
C54 C55 1.384(6) .
C55 C56 1.381(5) .
C57 C62 1.392(5) .
C57 C58 1.394(5) .
C58 C59 1.387(5) .
C59 C60 1.376(6) .
C60 C61 1.382(7) .
C61 C62 1.382(6) .
C63 C68 1.392(5) .
C63 C64 1.397(5) .
C64 C65 1.389(5) .
C65 C66 1.375(5) .
C66 C67 1.382(6) .
C67 C68 1.386(5) .
C69 C70 1.386(5) .
C69 C74 1.401(5) .
C70 C71 1.395(5) .
C71 C72 1.387(6) .
C72 C73 1.387(6) .
C73 C74 1.391(5) .
C75 C76 1.416(5) .
C75 C79 1.433(5) .
C75 C80 1.496(5) .
C76 C77 1.431(5) .
C76 C81 1.504(5) .
C77 C78 1.428(5) .
C77 C82 1.494(5) .
C78 C79 1.423(5) .
C78 C83 1.505(5) .
C79 C84 1.502(5) .
Fe11 C137 1.894(4) .
Fe11 C105 2.075(3) .
Fe11 C104 2.113(3) .
Fe11 C101 2.120(3) .
Fe11 C102 2.141(3) .
Fe11 C103 2.143(3) .
Fe11 P101 2.1671(11) .
Fe11 P102 2.1692(10) .
P101 C119 1.833(4) .
P101 C113 1.840(4) .
P101 C111 1.852(4) .
P102 C125 1.834(4) .
P102 C131 1.839(4) .
P102 C112 1.856(4) .
Si11 C138 1.816(4) .
Si11 C139 1.871(4) .
Si11 C140 1.871(4) .
Si11 Si12 2.3416(14) .
Si12 C142 1.880(4) .
Si12 C141 1.886(4) .
Si12 Si12 2.359(2) 9_565
C101 C102 1.421(5) .
C101 C105 1.435(5) .
C101 C106 1.501(5) .
C102 C103 1.430(5) .
C102 C107 1.502(5) .
C103 C104 1.415(5) .
C103 C108 1.507(5) .
C104 C105 1.430(5) .
C104 C109 1.513(5) .
C105 C110 1.500(5) .
C111 C112 1.536(5) .
C113 C114 1.384(5) .
C113 C118 1.407(5) .
C114 C115 1.394(5) .
C115 C116 1.382(6) .
C116 C117 1.388(6) .
C117 C118 1.385(6) .
C119 C120 1.391(5) .
C119 C124 1.397(5) .
C120 C121 1.386(5) .
C121 C122 1.385(6) .
C122 C123 1.381(6) .
C123 C124 1.386(5) .
C125 C126 1.389(5) .
C125 C130 1.398(5) .
C126 C127 1.392(5) .
C127 C128 1.385(6) .
C128 C129 1.381(6) .
C129 C130 1.386(6) .
C131 C132 1.394(6) .
C131 C136 1.402(6) .
C132 C133 1.404(6) .
C133 C134 1.389(7) .
C134 C135 1.367(7) .
C135 C136 1.387(6) .
C137 C138 1.227(5) .
C201 C202 1.375(7) .
C201 C206 1.386(7) .
C201 C207 1.504(7) .
C202 C203 1.359(8) .
C203 C204 1.359(10) .
C204 C205 1.361(10) .
C205 C206 1.406(9) .

loop_
_platon_squeeze_void_nr
_platon_squeeze_void_average_x
_platon_squeeze_void_average_y
_platon_squeeze_void_average_z
_platon_squeeze_void_volume
_platon_squeeze_void_count_electrons
_platon_squeeze_void_content
1 0.000 0.250 0.125 263 -1 ' '
2 0.000 0.250 0.625 291 -5 ' '
3 0.000 0.750 0.875 262 -1 ' '
4 0.000 0.750 0.375 291 -5 ' '
5 0.009 0.276 0.864 7 0 ' '
6 0.009 0.776 0.136 7 0 ' '
7 0.026 0.029 0.158 14 0 ' '
8 0.026 0.529 0.842 14 0 ' '
9 0.026 0.241 0.386 7 0 ' '
10 0.026 0.741 0.614 7 0 ' '
11 0.168 -0.013 0.132 32 0 ' '
12 0.168 0.487 0.868 32 0 ' '
13 0.237 0.081 0.382 32 0 ' '
14 0.221 0.276 0.092 14 0 ' '
15 0.237 0.581 0.618 32 0 ' '
16 0.221 0.776 0.908 14 0 ' '
17 0.263 0.419 0.118 32 0 ' '
18 0.263 0.919 0.882 32 0 ' '
19 0.279 0.224 0.408 14 0 ' '
20 0.279 0.724 0.592 14 0 ' '
21 0.331 0.013 0.632 32 0 ' '
22 0.331 0.513 0.368 32 0 ' '
23 0.500 0.250 0.375 262 -1 ' '
24 0.500 0.750 0.625 263 -1 ' '
25 0.500 0.250 0.875 291 -5 ' '
26 0.500 0.750 0.125 291 -5 ' '
27 0.474 0.471 0.342 14 0 ' '
28 0.474 0.971 0.658 14 0 ' '
29 0.474 0.259 0.114 7 0 ' '
30 0.474 0.759 0.886 7 0 ' '
31 0.491 0.224 0.636 7 0 ' '
32 0.491 0.724 0.364 7 0 ' '
33 0.509 0.276 0.636 7 0 ' '
34 0.509 0.776 0.364 7 0 ' '
35 0.526 0.029 0.342 14 0 ' '
36 0.526 0.529 0.658 14 0 ' '
37 0.526 0.241 0.114 7 0 ' '
38 0.526 0.741 0.886 7 0 ' '
39 0.668 -0.013 0.368 32 0 ' '
40 0.668 0.487 0.632 32 0 ' '
41 0.737 0.081 0.118 32 0 ' '
42 0.721 0.276 0.408 14 0 ' '
43 0.737 0.581 0.882 32 0 ' '
44 0.721 0.776 0.592 14 0 ' '
45 0.763 0.418 0.382 32 0 ' '
46 0.763 0.919 0.618 32 0 ' '
47 0.779 0.224 0.092 14 0 ' '
48 0.779 0.724 0.908 14 0 ' '
49 0.831 0.013 0.868 32 0 ' '
50 0.831 0.513 0.132 32 0 ' '
51 0.974 0.471 0.158 14 0 ' '
52 0.974 0.971 0.842 14 0 ' '
53 0.974 0.259 0.386 7 0 ' '
54 0.974 0.759 0.614 7 0 ' '
55 0.991 0.224 0.864 7 0 ' '
56 0.991 0.724 0.136 7 0 ' '
